data_2227322
loop_
_publ_author_name
'Mehdi, Sayed Hasan'
'Hashim, Rokiah'
'Ghalib, Raza Murad'
'Goh, Jia Hao'
'Fun, Hoong-Kun'

_publ_section_title
;
 3-(2-Amino-5-nitroanilino)-5,5-dimethylcyclohex-2-en-1-one
 0.25-hydrate
;
_journal_coeditor_code CI5160
_journal_issue 9
_journal_name_full 'Acta Crystallographica Section E'
_journal_page_first o2414
_journal_page_last o2415
_journal_paper_doi 10.1107/S1600536810033933
_journal_volume 66
_journal_year 2010
_chemical_formula_iupac 'C14 H17 N3 O3, 0.25H2 O'
_chemical_formula_moiety 'C14 H17 N3 O3, 0.25(H2 O)'
_chemical_formula_sum 'C14 H17.5 N3 O3.25'
_chemical_formula_weight 279.81
_chemical_name_systematic
;
3-(2-Amino-5-nitroanilino)-5,5-dimethylcyclohex-2-en-1-one 0.25-hydrate
;
_space_group_IT_number 15
_symmetry_cell_setting monoclinic
_symmetry_space_group_name_Hall '-C 2yc'
_symmetry_space_group_name_H-M 'C 1 2/c 1'
_atom_sites_solution_hydrogens geom
_atom_sites_solution_primary direct
_atom_sites_solution_secondary difmap
_audit_creation_method SHELXL-97
_cell_angle_alpha 90.00
_cell_angle_beta 102.4430(10)
_cell_angle_gamma 90.00
_cell_formula_units_Z 16
_cell_length_a 18.90430(10)
_cell_length_b 16.70480(10)
_cell_length_c 17.8806(2)
_cell_measurement_reflns_used 6071
_cell_measurement_temperature 100.00(10)
_cell_measurement_theta_max 24.23
_cell_measurement_theta_min 2.21
_cell_volume 5513.93(8)
_computing_cell_refinement 'SAINT (Bruker, 2009)'
_computing_data_collection 'APEX2 (Bruker, 2009)'
_computing_data_reduction 'SAINT (Bruker, 2009)'
_computing_molecular_graphics 'SHELXTL (Sheldrick, 2008)'
_computing_publication_material
;
SHELXTL (Sheldrick, 2008) and PLATON (Spek, 2009)
;
_computing_structure_refinement 'SHELXTL (Sheldrick, 2008)'
_computing_structure_solution 'SHELXTL (Sheldrick, 2008)'
_diffrn_ambient_temperature 100.00(10)
_diffrn_measured_fraction_theta_full 0.999
_diffrn_measured_fraction_theta_max 0.999
_diffrn_measurement_device_type
;
Bruker SMART APEXII CCD area-detector diffractometer
;
_diffrn_measurement_method '\f and \w scans'
_diffrn_radiation_monochromator graphite
_diffrn_radiation_source 'fine-focus sealed tube'
_diffrn_radiation_type MoK\a
_diffrn_radiation_wavelength 0.71073
_diffrn_reflns_av_R_equivalents 0.0720
_diffrn_reflns_av_sigmaI/netI 0.0466
_diffrn_reflns_limit_h_max 26
_diffrn_reflns_limit_h_min -26
_diffrn_reflns_limit_k_max 23
_diffrn_reflns_limit_k_min -23
_diffrn_reflns_limit_l_max 25
_diffrn_reflns_limit_l_min -25
_diffrn_reflns_number 58072
_diffrn_reflns_theta_full 30.05
_diffrn_reflns_theta_max 30.05
_diffrn_reflns_theta_min 1.64
_diffrn_standards_number 0
_exptl_absorpt_coefficient_mu 0.098
_exptl_absorpt_correction_T_max 0.9907
_exptl_absorpt_correction_T_min 0.9658
_exptl_absorpt_correction_type multi-scan
_exptl_absorpt_process_details '(<i>SADABS</i>; Bruker, 2009)'
_exptl_crystal_colour orange
_exptl_crystal_density_diffrn 1.348
_exptl_crystal_density_method 'not measured'
_exptl_crystal_description Needle
_exptl_crystal_F_000 2376
_exptl_crystal_size_max 0.359
_exptl_crystal_size_mid 0.101
_exptl_crystal_size_min 0.096
_refine_diff_density_max 0.253
_refine_diff_density_min -0.283
_refine_ls_extinction_method none
_refine_ls_goodness_of_fit_ref 1.058
_refine_ls_hydrogen_treatment mixed
_refine_ls_matrix_type full
_refine_ls_number_parameters 398
_refine_ls_number_reflns 8086
_refine_ls_number_restraints 0
_refine_ls_restrained_S_all 1.058
_refine_ls_R_factor_all 0.0860
_refine_ls_R_factor_gt 0.0528
_refine_ls_shift/su_max 0.001
_refine_ls_shift/su_mean 0.000
_refine_ls_structure_factor_coef Fsqd
_refine_ls_weighting_details 'calc w=1/[\s^2^(Fo^2^)+(0.0547P)^2^+2.5234P] where P=(Fo^2^+2Fc^2^)/3'
_refine_ls_weighting_scheme calc
_refine_ls_wR_factor_gt 0.1196
_refine_ls_wR_factor_ref 0.1348
_reflns_number_gt 5448
_reflns_number_total 8086
_reflns_threshold_expression I>2\s(I)
_cod_data_source_file ci5160.cif
_cod_data_source_block I
_cod_original_sg_symbol_H-M 'C 2/c'
_cod_original_formula_sum 'C14 H17.50 N3 O3.25'
_cod_database_code 2227322
_cod_database_fobs_code 2227322

loop_
_symmetry_equiv_pos_as_xyz
'x, y, z'
'-x, y, -z+1/2'
'x+1/2, y+1/2, z'
'-x+1/2, y+1/2, -z+1/2'
'-x, -y, -z'
'x, -y, z-1/2'
'-x+1/2, -y+1/2, -z'
'x+1/2, -y+1/2, z-1/2'

loop_
_atom_site_type_symbol
_atom_site_label
_atom_site_fract_x
_atom_site_fract_y
_atom_site_fract_z
_atom_site_U_iso_or_equiv
_atom_site_adp_type
_atom_site_calc_flag
_atom_site_refinement_flags
_atom_site_occupancy
_atom_site_disorder_assembly
_atom_site_disorder_group
O O1A 0.10407(6) 0.88026(7) 1.18606(6) 0.0250(2) Uani d . 1 . .
O O2A -0.00894(8) 0.63989(8) 0.87992(10) 0.0560(4) Uani d . 1 . .
O O3A -0.10784(7) 0.66814(8) 0.79713(7) 0.0428(3) Uani d . 1 . .
N N1A 0.12683(7) 0.89926(8) 0.92807(7) 0.0233(3) Uani d . 1 . .
N N2A -0.04981(8) 0.68814(9) 0.83987(9) 0.0345(3) Uani d . 1 . .
N N3A 0.02428(8) 1.01243(9) 0.86062(9) 0.0296(3) Uani d . 1 . .
C C1A 0.03700(8) 0.79493(10) 0.88679(9) 0.0247(3) Uani d . 1 . .
H H1AA 0.0693 0.7567 0.9120 0.030 Uiso calc R 1 . .
C C2A -0.03046(9) 0.77211(10) 0.84420(9) 0.0261(3) Uani d . 1 . .
C C3A -0.07831(8) 0.82840(10) 0.80490(9) 0.0263(3) Uani d . 1 . .
H H3AA -0.1221 0.8121 0.7742 0.032 Uiso calc R 1 . .
C C4A -0.06102(8) 0.90791(10) 0.81135(9) 0.0260(3) Uani d . 1 . .
H H4AA -0.0940 0.9455 0.7862 0.031 Uiso calc R 1 . .
C C5A 0.00592(8) 0.93374(9) 0.85545(8) 0.0226(3) Uani d . 1 . .
C C6A 0.05544(8) 0.87464(9) 0.89116(8) 0.0213(3) Uani d . 1 . .
C C7A 0.15228(8) 0.90426(9) 1.00454(8) 0.0211(3) Uani d . 1 . .
C C8A 0.22892(8) 0.93365(10) 1.02831(9) 0.0240(3) Uani d . 1 . .
H H8AA 0.2287 0.9917 1.0291 0.029 Uiso calc R 1 . .
H H8AB 0.2557 0.9168 0.9905 0.029 Uiso calc R 1 . .
C C9A 0.26804(8) 0.90297(10) 1.10715(9) 0.0237(3) Uani d . 1 . .
C C10A 0.21925(8) 0.91886(10) 1.16357(9) 0.0264(3) Uani d . 1 . .
H H10A 0.2395 0.8914 1.2112 0.032 Uiso calc R 1 . .
H H10B 0.2201 0.9758 1.1745 0.032 Uiso calc R 1 . .
C C11A 0.14128(8) 0.89301(9) 1.13669(9) 0.0219(3) Uani d . 1 . .
C C12A 0.11152(8) 0.88643(9) 1.05722(8) 0.0219(3) Uani d . 1 . .
H H12A 0.0638 0.8698 1.0405 0.026 Uiso calc R 1 . .
C C13A 0.33996(9) 0.94785(11) 1.13176(10) 0.0305(4) Uani d . 1 . .
H H13A 0.3308 1.0043 1.1327 0.046 Uiso calc R 1 . .
H H13B 0.3701 0.9370 1.0960 0.046 Uiso calc R 1 . .
H H13C 0.3641 0.9304 1.1819 0.046 Uiso calc R 1 . .
C C14A 0.28313(9) 0.81308(10) 1.10315(10) 0.0324(4) Uani d . 1 . .
H H14A 0.3104 0.7951 1.1519 0.049 Uiso calc R 1 . .
H H14B 0.3104 0.8034 1.0645 0.049 Uiso calc R 1 . .
H H14C 0.2381 0.7845 1.0905 0.049 Uiso calc R 1 . .
O O1B 0.23010(6) 0.05262(7) 0.34053(6) 0.0273(3) Uani d . 1 . .
O O2B 0.12655(7) 0.09396(7) 0.01137(7) 0.0373(3) Uani d . 1 . .
O O3B 0.06840(7) 0.19146(8) -0.05509(7) 0.0393(3) Uani d . 1 . .
N N1B 0.34019(7) 0.22183(8) 0.18568(8) 0.0239(3) Uani d . 1 . .
N N2B 0.11744(8) 0.16604(9) -0.00325(8) 0.0299(3) Uani d . 1 . .
N N3B 0.31623(8) 0.38637(9) 0.15638(8) 0.0262(3) Uani d . 1 . .
C C1B 0.22746(8) 0.19536(10) 0.09317(9) 0.0247(3) Uani d . 1 . .
H H1BA 0.2346 0.1407 0.1010 0.030 Uiso calc R 1 . .
C C2B 0.16734(8) 0.22303(10) 0.04083(9) 0.0250(3) Uani d . 1 . .
C C3B 0.15569(9) 0.30448(10) 0.02732(9) 0.0276(3) Uani d . 1 . .
H H3BA 0.1150 0.3224 -0.0076 0.033 Uiso calc R 1 . .
C C4B 0.20513(9) 0.35776(10) 0.06638(9) 0.0264(3) Uani d . 1 . .
H H4BA 0.1980 0.4122 0.0569 0.032 Uiso calc R 1 . .
C C5B 0.26681(8) 0.33224(9) 0.12075(8) 0.0234(3) Uani d . 1 . .
C C6B 0.27680(8) 0.24929(9) 0.13365(9) 0.0231(3) Uani d . 1 . .
C C7B 0.34175(8) 0.16652(9) 0.24196(9) 0.0220(3) Uani d . 1 . .
C C8B 0.41600(8) 0.13787(9) 0.28068(9) 0.0243(3) Uani d . 1 . .
H H8BA 0.4500 0.1816 0.2823 0.029 Uiso calc R 1 . .
H H8BB 0.4304 0.0954 0.2501 0.029 Uiso calc R 1 . .
C C9B 0.42129(8) 0.10673(9) 0.36246(9) 0.0243(3) Uani d . 1 . .
C C10B 0.35921(9) 0.04699(9) 0.36023(9) 0.0259(3) Uani d . 1 . .
H H10C 0.3693 -0.0011 0.3339 0.031 Uiso calc R 1 . .
H H10D 0.3578 0.0321 0.4123 0.031 Uiso calc R 1 . .
C C11B 0.28568(8) 0.07847(9) 0.32102(9) 0.0237(3) Uani d . 1 . .
C C12B 0.28102(8) 0.13614(10) 0.26177(9) 0.0252(3) Uani d . 1 . .
H H12B 0.2357 0.1537 0.2358 0.030 Uiso calc R 1 . .
C C13B 0.41499(10) 0.17608(11) 0.41657(10) 0.0330(4) Uani d . 1 . .
H H13D 0.4195 0.1559 0.4677 0.049 Uiso calc R 1 . .
H H13E 0.3687 0.2016 0.4002 0.049 Uiso calc R 1 . .
H H13F 0.4528 0.2142 0.4158 0.049 Uiso calc R 1 . .
C C14B 0.49440(9) 0.06534(11) 0.38949(10) 0.0324(4) Uani d . 1 . .
H H14D 0.4997 0.0491 0.4419 0.049 Uiso calc R 1 . .
H H14E 0.5326 0.1018 0.3853 0.049 Uiso calc R 1 . .
H H14F 0.4968 0.0191 0.3582 0.049 Uiso calc R 1 . .
O O1W 0.0000 0.80007(11) 0.2500 0.0446(5) Uani d S 1 . .
H H1W1 0.0200(13) 0.8311(14) 0.2244(13) 0.055(7) Uiso d . 1 . .
H H1NA 0.1562(11) 0.9117(12) 0.8972(11) 0.037(5) Uiso d . 1 . .
H H2NA -0.0127(12) 1.0468(13) 0.8460(12) 0.047(6) Uiso d . 1 . .
H H3NA 0.0637(11) 1.0285(12) 0.8965(11) 0.037(5) Uiso d . 1 . .
H H1NB 0.3824(12) 0.2453(13) 0.1855(12) 0.047(6) Uiso d . 1 . .
H H2NB 0.3020(11) 0.4365(13) 0.1504(11) 0.035(5) Uiso d . 1 . .
H H3NB 0.3455(10) 0.3735(11) 0.1998(11) 0.030(5) Uiso d . 1 . .

loop_
_atom_site_aniso_label
_atom_site_aniso_U_11
_atom_site_aniso_U_22
_atom_site_aniso_U_33
_atom_site_aniso_U_12
_atom_site_aniso_U_13
_atom_site_aniso_U_23
O1A 0.0203(5) 0.0317(6) 0.0243(5) -0.0009(4) 0.0073(4) 0.0030(4)
O2A 0.0471(9) 0.0294(8) 0.0832(11) 0.0007(7) -0.0043(8) 0.0026(7)
O3A 0.0422(8) 0.0446(8) 0.0392(7) -0.0179(6) 0.0038(6) -0.0100(6)
N1A 0.0159(6) 0.0323(7) 0.0212(6) -0.0010(5) 0.0031(5) 0.0040(5)
N2A 0.0322(8) 0.0323(8) 0.0385(8) -0.0055(6) 0.0067(7) -0.0054(6)
N3A 0.0222(7) 0.0276(8) 0.0365(8) 0.0030(6) 0.0010(6) 0.0021(6)
C1A 0.0213(8) 0.0273(8) 0.0256(8) 0.0027(6) 0.0056(6) 0.0010(6)
C2A 0.0235(8) 0.0288(8) 0.0266(8) -0.0029(6) 0.0069(6) -0.0049(6)
C3A 0.0180(7) 0.0374(9) 0.0228(8) -0.0009(6) 0.0026(6) -0.0036(6)
C4A 0.0199(8) 0.0328(9) 0.0242(8) 0.0054(6) 0.0026(6) 0.0026(6)
C5A 0.0190(7) 0.0287(8) 0.0203(7) 0.0017(6) 0.0049(6) 0.0015(6)
C6A 0.0162(7) 0.0292(8) 0.0183(7) -0.0001(6) 0.0031(5) -0.0004(6)
C7A 0.0167(7) 0.0223(7) 0.0234(7) 0.0013(6) 0.0022(6) 0.0017(6)
C8A 0.0169(7) 0.0301(8) 0.0252(8) -0.0026(6) 0.0050(6) 0.0022(6)
C9A 0.0168(7) 0.0306(8) 0.0229(7) -0.0009(6) 0.0025(6) 0.0020(6)
C10A 0.0196(8) 0.0359(9) 0.0234(8) -0.0052(7) 0.0039(6) -0.0014(6)
C11A 0.0183(7) 0.0221(8) 0.0256(8) 0.0019(6) 0.0054(6) 0.0019(6)
C12A 0.0151(7) 0.0243(8) 0.0259(8) -0.0010(6) 0.0035(6) 0.0017(6)
C13A 0.0175(8) 0.0447(10) 0.0277(8) -0.0059(7) 0.0016(6) -0.0023(7)
C14A 0.0227(8) 0.0339(10) 0.0394(10) 0.0035(7) 0.0038(7) 0.0039(7)
O1B 0.0259(6) 0.0278(6) 0.0315(6) -0.0050(5) 0.0136(5) -0.0037(5)
O2B 0.0386(7) 0.0312(7) 0.0390(7) -0.0043(5) 0.0018(6) 0.0000(5)
O3B 0.0266(7) 0.0449(8) 0.0406(7) 0.0076(6) -0.0053(5) -0.0044(6)
N1B 0.0192(7) 0.0240(7) 0.0290(7) -0.0004(5) 0.0064(5) 0.0032(5)
N2B 0.0255(7) 0.0338(8) 0.0303(7) 0.0007(6) 0.0058(6) -0.0026(6)
N3B 0.0298(8) 0.0226(7) 0.0254(7) 0.0016(6) 0.0042(6) 0.0010(5)
C1B 0.0250(8) 0.0233(8) 0.0273(8) 0.0023(6) 0.0090(6) 0.0003(6)
C2B 0.0223(8) 0.0306(8) 0.0228(8) 0.0006(6) 0.0066(6) -0.0023(6)
C3B 0.0264(8) 0.0332(9) 0.0236(8) 0.0072(7) 0.0060(6) 0.0010(6)
C4B 0.0307(9) 0.0249(8) 0.0246(8) 0.0059(7) 0.0081(7) 0.0015(6)
C5B 0.0251(8) 0.0249(8) 0.0219(7) 0.0014(6) 0.0090(6) -0.0011(6)
C6B 0.0211(7) 0.0259(8) 0.0233(7) 0.0026(6) 0.0068(6) 0.0008(6)
C7B 0.0216(7) 0.0196(7) 0.0255(8) 0.0014(6) 0.0066(6) -0.0004(6)
C8B 0.0188(7) 0.0232(8) 0.0319(8) -0.0004(6) 0.0075(6) 0.0021(6)
C9B 0.0218(8) 0.0217(8) 0.0291(8) 0.0004(6) 0.0054(6) 0.0024(6)
C10B 0.0263(8) 0.0224(8) 0.0301(8) -0.0015(6) 0.0082(7) 0.0012(6)
C11B 0.0232(8) 0.0229(8) 0.0266(8) -0.0034(6) 0.0090(6) -0.0058(6)
C12B 0.0189(7) 0.0277(8) 0.0295(8) 0.0015(6) 0.0065(6) 0.0015(6)
C13B 0.0299(9) 0.0326(9) 0.0357(9) -0.0025(7) 0.0055(7) -0.0053(7)
C14B 0.0252(9) 0.0332(9) 0.0382(10) 0.0021(7) 0.0054(7) 0.0070(7)
O1W 0.0529(12) 0.0203(9) 0.0751(15) 0.000 0.0454(12) 0.000

loop_
_atom_type_symbol
_atom_type_description
_atom_type_scat_dispersion_real
_atom_type_scat_dispersion_imag
_atom_type_scat_source
C C 0.0033 0.0016 'International Tables Vol C Tables 4.2.6.8 and 6.1.1.4'
H H 0.0000 0.0000 'International Tables Vol C Tables 4.2.6.8 and 6.1.1.4'
N N 0.0061 0.0033 'International Tables Vol C Tables 4.2.6.8 and 6.1.1.4'
O O 0.0106 0.0060 'International Tables Vol C Tables 4.2.6.8 and 6.1.1.4'

loop_
_geom_angle_atom_site_label_1
_geom_angle_atom_site_label_2
_geom_angle_atom_site_label_3
_geom_angle_site_symmetry_1
_geom_angle_site_symmetry_3
_geom_angle
_geom_angle_publ_flag
C7A N1A C6A . . 125.48(13) ?
C7A N1A H1NA . . 118.7(13) ?
C6A N1A H1NA . . 115.8(13) ?
O2A N2A O3A . . 122.83(16) ?
O2A N2A C2A . . 118.86(15) ?
O3A N2A C2A . . 118.29(15) ?
C5A N3A H2NA . . 115.3(14) ?
C5A N3A H3NA . . 119.4(12) ?
H2NA N3A H3NA . . 118.9(19) ?
C6A C1A C2A . . 119.23(15) ?
C6A C1A H1AA . . 120.4 ?
C2A C1A H1AA . . 120.4 ?
C3A C2A C1A . . 120.86(15) ?
C3A C2A N2A . . 120.02(15) ?
C1A C2A N2A . . 119.11(15) ?
C4A C3A C2A . . 119.89(15) ?
C4A C3A H3AA . . 120.1 ?
C2A C3A H3AA . . 120.1 ?
C3A C4A C5A . . 121.00(15) ?
C3A C4A H4AA . . 119.5 ?
C5A C4A H4AA . . 119.5 ?
N3A C5A C4A . . 121.40(15) ?
N3A C5A C6A . . 120.68(14) ?
C4A C5A C6A . . 117.83(14) ?
C1A C6A C5A . . 121.02(14) ?
C1A C6A N1A . . 120.51(14) ?
C5A C6A N1A . . 118.36(14) ?
N1A C7A C12A . . 123.45(14) ?
N1A C7A C8A . . 114.73(13) ?
C12A C7A C8A . . 121.79(13) ?
C7A C8A C9A . . 113.34(12) ?
C7A C8A H8AA . . 108.9 ?
C9A C8A H8AA . . 108.9 ?
C7A C8A H8AB . . 108.9 ?
C9A C8A H8AB . . 108.9 ?
H8AA C8A H8AB . . 107.7 ?
C10A C9A C13A . . 110.46(13) ?
C10A C9A C8A . . 107.98(12) ?
C13A C9A C8A . . 108.86(13) ?
C10A C9A C14A . . 110.21(13) ?
C13A C9A C14A . . 109.28(13) ?
C8A C9A C14A . . 110.03(13) ?
C11A C10A C9A . . 115.21(13) ?
C11A C10A H10A . . 108.5 ?
C9A C10A H10A . . 108.5 ?
C11A C10A H10B . . 108.5 ?
C9A C10A H10B . . 108.5 ?
H10A C10A H10B . . 107.5 ?
O1A C11A C12A . . 121.95(14) ?
O1A C11A C10A . . 118.62(13) ?
C12A C11A C10A . . 119.40(13) ?
C7A C12A C11A . . 120.79(14) ?
C7A C12A H12A . . 119.6 ?
C11A C12A H12A . . 119.6 ?
C9A C13A H13A . . 109.5 ?
C9A C13A H13B . . 109.5 ?
H13A C13A H13B . . 109.5 ?
C9A C13A H13C . . 109.5 ?
H13A C13A H13C . . 109.5 ?
H13B C13A H13C . . 109.5 ?
C9A C14A H14A . . 109.5 ?
C9A C14A H14B . . 109.5 ?
H14A C14A H14B . . 109.5 ?
C9A C14A H14C . . 109.5 ?
H14A C14A H14C . . 109.5 ?
H14B C14A H14C . . 109.5 ?
C7B N1B C6B . . 125.59(13) ?
C7B N1B H1NB . . 115.2(14) ?
C6B N1B H1NB . . 119.0(14) ?
O2B N2B O3B . . 122.74(14) ?
O2B N2B C2B . . 118.71(14) ?
O3B N2B C2B . . 118.52(14) ?
C5B N3B H2NB . . 114.6(13) ?
C5B N3B H3NB . . 119.5(12) ?
H2NB N3B H3NB . . 117.3(18) ?
C6B C1B C2B . . 119.88(15) ?
C6B C1B H1BA . . 120.1 ?
C2B C1B H1BA . . 120.1 ?
C1B C2B C3B . . 121.28(15) ?
C1B C2B N2B . . 119.42(15) ?
C3B C2B N2B . . 119.23(14) ?
C4B C3B C2B . . 118.85(15) ?
C4B C3B H3BA . . 120.6 ?
C2B C3B H3BA . . 120.6 ?
C3B C4B C5B . . 121.77(15) ?
C3B C4B H4BA . . 119.1 ?
C5B C4B H4BA . . 119.1 ?
N3B C5B C6B . . 121.57(15) ?
N3B C5B C4B . . 120.31(15) ?
C6B C5B C4B . . 118.05(14) ?
C1B C6B C5B . . 120.16(14) ?
C1B C6B N1B . . 120.61(14) ?
C5B C6B N1B . . 119.14(14) ?
N1B C7B C12B . . 123.83(14) ?
N1B C7B C8B . . 115.19(13) ?
C12B C7B C8B . . 120.95(14) ?
C7B C8B C9B . . 114.16(12) ?
C7B C8B H8BA . . 108.7 ?
C9B C8B H8BA . . 108.7 ?
C7B C8B H8BB . . 108.7 ?
C9B C8B H8BB . . 108.7 ?
H8BA C8B H8BB . . 107.6 ?
C14B C9B C13B . . 109.32(14) ?
C14B C9B C10B . . 110.40(13) ?
C13B C9B C10B . . 110.22(13) ?
C14B C9B C8B . . 108.88(13) ?
C13B C9B C8B . . 110.36(13) ?
C10B C9B C8B . . 107.65(13) ?
C11B C10B C9B . . 114.07(13) ?
C11B C10B H10C . . 108.7 ?
C9B C10B H10C . . 108.7 ?
C11B C10B H10D . . 108.7 ?
C9B C10B H10D . . 108.7 ?
H10C C10B H10D . . 107.6 ?
O1B C11B C12B . . 121.36(15) ?
O1B C11B C10B . . 119.60(14) ?
C12B C11B C10B . . 119.04(13) ?
C7B C12B C11B . . 121.56(15) ?
C7B C12B H12B . . 119.2 ?
C11B C12B H12B . . 119.2 ?
C9B C13B H13D . . 109.5 ?
C9B C13B H13E . . 109.5 ?
H13D C13B H13E . . 109.5 ?
C9B C13B H13F . . 109.5 ?
H13D C13B H13F . . 109.5 ?
H13E C13B H13F . . 109.5 ?
C9B C14B H14D . . 109.5 ?
C9B C14B H14E . . 109.5 ?
H14D C14B H14E . . 109.5 ?
C9B C14B H14F . . 109.5 ?
H14D C14B H14F . . 109.5 ?
H14E C14B H14F . . 109.5 ?

loop_
_geom_bond_atom_site_label_1
_geom_bond_atom_site_label_2
_geom_bond_site_symmetry_2
_geom_bond_distance
_geom_bond_publ_flag
O1A C11A . 1.2597(17) ?
O2A N2A . 1.233(2) ?
O3A N2A . 1.2400(19) ?
N1A C7A . 1.3507(19) ?
N1A C6A . 1.4290(19) ?
N1A H1NA . 0.89(2) ?
N2A C2A . 1.448(2) ?
N3A C5A . 1.358(2) ?
N3A H2NA . 0.90(2) ?
N3A H3NA . 0.91(2) ?
C1A C6A . 1.374(2) ?
C1A C2A . 1.390(2) ?
C1A H1AA . 0.93 ?
C2A C3A . 1.387(2) ?
C3A C4A . 1.367(2) ?
C3A H3AA . 0.93 ?
C4A C5A . 1.407(2) ?
C4A H4AA . 0.93 ?
C5A C6A . 1.415(2) ?
C7A C12A . 1.372(2) ?
C7A C8A . 1.502(2) ?
C8A C9A . 1.532(2) ?
C8A H8AA . 0.97 ?
C8A H8AB . 0.97 ?
C9A C10A . 1.530(2) ?
C9A C13A . 1.532(2) ?
C9A C14A . 1.533(2) ?
C10A C11A . 1.511(2) ?
C10A H10A . 0.97 ?
C10A H10B . 0.97 ?
C11A C12A . 1.415(2) ?
C12A H12A . 0.93 ?
C13A H13A . 0.96 ?
C13A H13B . 0.96 ?
C13A H13C . 0.96 ?
C14A H14A . 0.96 ?
C14A H14B . 0.96 ?
C14A H14C . 0.96 ?
O1B C11B . 1.2531(18) ?
O2B N2B . 1.2363(18) ?
O3B N2B . 1.2363(18) ?
N1B C7B . 1.3617(19) ?
N1B C6B . 1.425(2) ?
N1B H1NB . 0.89(2) ?
N2B C2B . 1.448(2) ?
N3B C5B . 1.357(2) ?
N3B H2NB . 0.88(2) ?
N3B H3NB . 0.88(2) ?
C1B C6B . 1.384(2) ?
C1B C2B . 1.387(2) ?
C1B H1BA . 0.93 ?
C2B C3B . 1.391(2) ?
C3B C4B . 1.368(2) ?
C3B H3BA . 0.93 ?
C4B C5B . 1.413(2) ?
C4B H4BA . 0.93 ?
C5B C6B . 1.411(2) ?
C7B C12B . 1.370(2) ?
C7B C8B . 1.503(2) ?
C8B C9B . 1.535(2) ?
C8B H8BA . 0.97 ?
C8B H8BB . 0.97 ?
C9B C14B . 1.528(2) ?
C9B C13B . 1.530(2) ?
C9B C10B . 1.534(2) ?
C10B C11B . 1.510(2) ?
C10B H10C . 0.97 ?
C10B H10D . 0.97 ?
C11B C12B . 1.420(2) ?
C12B H12B . 0.93 ?
C13B H13D . 0.96 ?
C13B H13E . 0.96 ?
C13B H13F . 0.96 ?
C14B H14D . 0.96 ?
C14B H14E . 0.96 ?
C14B H14F . 0.96 ?
O1W H1W1 . 0.83(2) ?

loop_
_geom_hbond_atom_site_label_D
_geom_hbond_atom_site_label_H
_geom_hbond_atom_site_label_A
_geom_hbond_site_symmetry_A
_geom_hbond_distance_DH
_geom_hbond_distance_HA
_geom_hbond_distance_DA
_geom_hbond_angle_DHA
_geom_hbond_publ_flag
N1A H1NA O1B 6_566 0.89(2) 1.99(2) 2.8678(17) 172(2) yes
N3A H2NA O1A 5_577 0.90(2) 2.09(2) 2.9874(19) 176(2) yes
N3A H3NA O2B 1_566 0.91(2) 2.40(2) 3.258(2) 156(2) yes
N1B H1NB O1W 3_545 0.89(2) 2.45(2) 3.2651(15) 152(2) yes
N3B H2NB O1B 4 0.88(2) 2.05(2) 2.9161(19) 169(2) yes
N3B H3NB O1A 4_546 0.88(2) 2.06(2) 2.8963(18) 159(2) yes
C8A H8AA O2B 1_566 0.97 2.55 3.280(2) 132 yes
C8B H8BA O1W 3_545 0.97 2.32 3.247(2) 160 yes

loop_
_geom_torsion_atom_site_label_1
_geom_torsion_atom_site_label_2
_geom_torsion_atom_site_label_3
_geom_torsion_atom_site_label_4
_geom_torsion_site_symmetry_1
_geom_torsion_site_symmetry_2
_geom_torsion_site_symmetry_3
_geom_torsion_site_symmetry_4
_geom_torsion
_geom_torsion_publ_flag
C6A C1A C2A C3A . . . . 1.5(2) ?
C6A C1A C2A N2A . . . . -179.83(14) ?
O2A N2A C2A C3A . . . . -174.43(16) ?
O3A N2A C2A C3A . . . . 4.0(2) ?
O2A N2A C2A C1A . . . . 6.9(2) ?
O3A N2A C2A C1A . . . . -174.71(14) ?
C1A C2A C3A C4A . . . . -3.8(2) ?
N2A C2A C3A C4A . . . . 177.60(14) ?
C2A C3A C4A C5A . . . . 2.1(2) ?
C3A C4A C5A N3A . . . . 178.34(15) ?
C3A C4A C5A C6A . . . . 1.7(2) ?
C2A C1A C6A C5A . . . . 2.4(2) ?
C2A C1A C6A N1A . . . . -173.81(13) ?
N3A C5A C6A C1A . . . . 179.38(14) ?
C4A C5A C6A C1A . . . . -3.9(2) ?
N3A C5A C6A N1A . . . . -4.4(2) ?
C4A C5A C6A N1A . . . . 172.33(13) ?
C7A N1A C6A C1A . . . . -77.9(2) ?
C7A N1A C6A C5A . . . . 105.78(17) ?
C6A N1A C7A C12A . . . . -0.5(2) ?
C6A N1A C7A C8A . . . . -178.66(14) ?
N1A C7A C8A C9A . . . . -152.68(14) ?
C12A C7A C8A C9A . . . . 29.1(2) ?
C7A C8A C9A C10A . . . . -50.05(18) ?
C7A C8A C9A C13A . . . . -170.00(13) ?
C7A C8A C9A C14A . . . . 70.27(17) ?
C13A C9A C10A C11A . . . . 167.20(14) ?
C8A C9A C10A C11A . . . . 48.27(18) ?
C14A C9A C10A C11A . . . . -71.94(18) ?
C9A C10A C11A O1A . . . . 157.90(14) ?
C9A C10A C11A C12A . . . . -24.2(2) ?
N1A C7A C12A C11A . . . . -179.87(14) ?
C8A C7A C12A C11A . . . . -1.8(2) ?
O1A C11A C12A C7A . . . . 176.94(14) ?
C10A C11A C12A C7A . . . . -0.9(2) ?
C6B C1B C2B C3B . . . . 0.7(2) ?
C6B C1B C2B N2B . . . . 177.76(13) ?
O2B N2B C2B C1B . . . . 5.8(2) ?
O3B N2B C2B C1B . . . . -172.66(14) ?
O2B N2B C2B C3B . . . . -177.04(14) ?
O3B N2B C2B C3B . . . . 4.5(2) ?
C1B C2B C3B C4B . . . . 0.5(2) ?
N2B C2B C3B C4B . . . . -176.64(14) ?
C2B C3B C4B C5B . . . . -1.1(2) ?
C3B C4B C5B N3B . . . . 177.49(14) ?
C3B C4B C5B C6B . . . . 0.5(2) ?
C2B C1B C6B C5B . . . . -1.2(2) ?
C2B C1B C6B N1B . . . . -177.79(13) ?
N3B C5B C6B C1B . . . . -176.31(14) ?
C4B C5B C6B C1B . . . . 0.6(2) ?
N3B C5B C6B N1B . . . . 0.3(2) ?
C4B C5B C6B N1B . . . . 177.25(13) ?
C7B N1B C6B C1B . . . . -50.4(2) ?
C7B N1B C6B C5B . . . . 133.02(16) ?
C6B N1B C7B C12B . . . . -7.7(2) ?
C6B N1B C7B C8B . . . . 170.43(14) ?
N1B C7B C8B C9B . . . . 154.69(13) ?
C12B C7B C8B C9B . . . . -27.1(2) ?
C7B C8B C9B C14B . . . . 169.43(13) ?
C7B C8B C9B C13B . . . . -70.59(17) ?
C7B C8B C9B C10B . . . . 49.73(17) ?
C14B C9B C10B C11B . . . . -169.64(13) ?
C13B C9B C10B C11B . . . . 69.49(17) ?
C8B C9B C10B C11B . . . . -50.92(17) ?
C9B C10B C11B O1B . . . . -151.53(14) ?
C9B C10B C11B C12B . . . . 29.4(2) ?
N1B C7B C12B C11B . . . . -179.99(14) ?
C8B C7B C12B C11B . . . . 2.0(2) ?
O1B C11B C12B C7B . . . . 177.82(14) ?
C10B C11B C12B C7B . . . . -3.1(2) ?
